data_7064011
loop_
_publ_author_name
'Pandey, Ankit'
'Kaur, Bhupinder'
'Dwivedi, Khilesh C.'
'Balakrishna, Maravanji S.'

_publ_section_title
;
 Copper nanoparticle-catalyzed synthesis of N-arylated indoles,
 carbazoles, and N-alkylated indoles
;
_journal_issue 41
_journal_name_full 'New Journal of Chemistry'
_journal_page_first 17936
_journal_page_last 17950
_journal_paper_doi 10.1039/D5NJ02820E
_journal_volume 49
_journal_year 2025
_chemical_formula_moiety 'C54 H48 Br2 Cu2 N2 O4 P2'
_chemical_formula_sum 'C54 H48 Br2 Cu2 N2 O4 P2'
_chemical_formula_weight 1137.78
_space_group_crystal_system triclinic
_space_group_IT_number 2
_space_group_name_Hall '-P 1'
_space_group_name_H-M_alt 'P -1'
_atom_sites_solution_hydrogens mixed
_audit_creation_date 2025-01-06
_audit_creation_method
;
Olex2 1.3-ac4
(compiled 2019.04.23 svn.r3594 for Rigaku Oxford Diffraction, GUI svn.r5739)
;
_audit_update_record
;
2025-02-17 deposited with the CCDC.	2025-09-09 downloaded from the CCDC.
;
_cell_angle_alpha 110.624(6)
_cell_angle_beta 109.704(9)
_cell_angle_gamma 92.648(7)
_cell_formula_units_Z 1
_cell_length_a 11.1119(19)
_cell_length_b 11.501(2)
_cell_length_c 11.673(2)
_cell_measurement_reflns_used 9692
_cell_measurement_temperature 150.15
_cell_measurement_theta_max 28.23
_cell_measurement_theta_min 2.66
_cell_volume 1291.2(4)
_computing_molecular_graphics 'Olex2 (Dolomanov et al., 2009)'
_computing_publication_material 'Olex2 (Dolomanov et al., 2009)'
_computing_structure_refinement 'ShelXL (Sheldrick, 2015)'
_computing_structure_solution 'olex2.solve (Bourhis et al., 2015)'
_diffrn_ambient_temperature 150.15
_diffrn_measured_fraction_theta_full 0.997
_diffrn_measured_fraction_theta_max 0.997
_diffrn_measurement_device_type 'Bruker APEX-II CCD'
_diffrn_radiation_type MoK\a
_diffrn_radiation_wavelength 0.71073
_diffrn_reflns_av_R_equivalents 0.0581
_diffrn_reflns_av_unetI/netI 0.0275
_diffrn_reflns_Laue_measured_fraction_full 0.997
_diffrn_reflns_Laue_measured_fraction_max 0.997
_diffrn_reflns_limit_h_max 14
_diffrn_reflns_limit_h_min -14
_diffrn_reflns_limit_k_max 15
_diffrn_reflns_limit_k_min -15
_diffrn_reflns_limit_l_max 15
_diffrn_reflns_limit_l_min -15
_diffrn_reflns_number 74286
_diffrn_reflns_point_group_measured_fraction_full 0.997
_diffrn_reflns_point_group_measured_fraction_max 0.997
_diffrn_reflns_theta_full 25.242
_diffrn_reflns_theta_max 28.354
_diffrn_reflns_theta_min 1.926
_exptl_absorpt_coefficient_mu 2.478
_exptl_absorpt_correction_T_max 0.7457
_exptl_absorpt_correction_T_min 0.3560
_exptl_absorpt_correction_type none
_exptl_absorpt_process_details
;
SADABS-2016/2 (Bruker,2016/2) was used for absorption correction.
wR2(int) was 0.1400 before and 0.0833 after correction.
The Ratio of minimum to maximum transmission is 0.4774.
The \l/2 correction factor is Not present.
;
_exptl_crystal_colour 'clear yellowish yellow'
_exptl_crystal_colour_lustre clear
_exptl_crystal_colour_modifier yellowish
_exptl_crystal_colour_primary yellow
_exptl_crystal_density_diffrn 1.463
_exptl_crystal_description block
_exptl_crystal_F_000 576
_exptl_crystal_size_max 0.63
_exptl_crystal_size_mid 0.057
_exptl_crystal_size_min 0.053
_refine_diff_density_max 0.482
_refine_diff_density_min -0.785
_refine_diff_density_rms 0.060
_refine_ls_extinction_method none
_refine_ls_goodness_of_fit_ref 1.020
_refine_ls_hydrogen_treatment mixed
_refine_ls_matrix_type full
_refine_ls_number_parameters 285
_refine_ls_number_reflns 6435
_refine_ls_number_restraints 159
_refine_ls_restrained_S_all 1.026
_refine_ls_R_factor_all 0.0315
_refine_ls_R_factor_gt 0.0285
_refine_ls_shift/su_max 0.001
_refine_ls_shift/su_mean 0.000
_refine_ls_structure_factor_coef Fsqd
_refine_ls_weighting_details 'w=1/[\s^2^(Fo^2^)+(0.0320P)^2^+0.9266P] where P=(Fo^2^+2Fc^2^)/3'
_refine_ls_weighting_scheme calc
_refine_ls_wR_factor_gt 0.0730
_refine_ls_wR_factor_ref 0.0751
_reflns_Friedel_coverage 0.000
_reflns_number_gt 5943
_reflns_number_total 6435
_reflns_threshold_expression 'I > 2\s(I)'
_cod_data_source_file d5nj02820e2.cif
_cod_data_source_block Compound_5
_cod_depositor_comments 'Adding full bibliography for 7064007--7064013.cif.'
_cod_database_code 7064011
_shelx_shelxl_version_number 2018/3
_shelx_space_group_comment
;
The symmetry employed for this shelxl refinement is uniquely defined
by the following loop, which should always be used as a source of
symmetry information in preference to the above space-group names.
They are only intended as comments.
;
_shelx_estimated_absorpt_t_max 0.880
_shelx_estimated_absorpt_t_min 0.304
_olex2_refinement_description
;
1. Fixed Uiso
 At 1.2 times of:
  All C(H) groups, All C(H,H) groups
 At 1.5 times of:
  All C(H,H,H) groups
2. Restrained distances
 N007-H007 = N1-H007
 1.05 with sigma of 0.02
 O2-C13 \\sim O0-C33
 with sigma of 0.02
 O2-C00R \\sim O0-C26
 with sigma of 0.02
 N007-C7 \\sim N1-C7
 with sigma of 0.02
 N007-C8 \\sim N1-C29
 with sigma of 0.02
 C13-C12 \\sim C33-C28
 with sigma of 0.02
 C13-C8 \\sim C33-C29
 with sigma of 0.02
 C12-C11 \\sim C28-C32
 with sigma of 0.02
 C00R-C27 \\sim C26-C00Y
 with sigma of 0.02
 C8-C9 \\sim C29-C30
 with sigma of 0.02
 C11-C10 \\sim C32-C31
 with sigma of 0.02
 C9-C10 \\sim C30-C31
 with sigma of 0.02
 O2-C12 \\sim O0-C28
 with sigma of 0.04
 O2-C8 \\sim O0-C29
 with sigma of 0.04
 O2-C27 \\sim O0-C00Y
 with sigma of 0.04
 N007-C13 \\sim N1-C33
 with sigma of 0.04
 N007-C9 \\sim N1-C30
 with sigma of 0.04
 C13-C00R \\sim C33-C26
 with sigma of 0.04
 C13-C11 \\sim C33-C32
 with sigma of 0.04
 C13-C9 \\sim C33-C30
 with sigma of 0.04
 C7-C8 \\sim C7-C29
 with sigma of 0.04
 C12-C8 \\sim C28-C29
 with sigma of 0.04
 C12-C10 \\sim C28-C31
 with sigma of 0.04
 C8-C10 \\sim C29-C31
 with sigma of 0.04
 C11-C9 \\sim C32-C30
 with sigma of 0.04
 Br1-Cu1 \\sim Br-Cu1
 with sigma of 0.02
3. Uiso/Uaniso restraints and constraints
Uanis(O2) = Uanis(N007) = Uanis(C13) = Uanis(C12) = Uanis(C00R) = Uanis(C8) =
Uanis(C11) = Uanis(C9) = Uanis(C10) = Uanis(C27) = Uanis(N1) = Uanis(C29) =
Uanis(C30) = Uanis(C31) = Uanis(C32) = Uanis(C28) = Uanis(C33) = Uanis(O0) =
Uanis(C26) = Uanis(C00Y)
Uanis(Br1) = Uanis(Br)
4. Rigid body (RIGU) restrains
 O2, N007, C13, C12, C00R, C8, C11, C9, C10, C27, N1, C29, C30, C31, C32, C28,
 C33, O0, C26, C00Y
 with sigma for 1-2 distances of 0.004 and sigma for 1-3 distances of 0.004
 Br1, Br
 with sigma for 1-2 distances of 0.004 and sigma for 1-3 distances of 0.004
5. Others
 Sof(N1)=Sof(C29)=Sof(C30)=Sof(H30)=Sof(C31)=Sof(H31)=Sof(C32)=Sof(H32)=
 Sof(C28)=Sof(H28)=Sof(C33)=Sof(O0)=Sof(C26)=Sof(H26A)=Sof(H26B)=Sof(C00Y)=
 Sof(H00C)=Sof(H00D)=Sof(H00E)=1-FVAR(1)
 Sof(O2)=Sof(N007)=Sof(C13)=Sof(C12)=Sof(H12)=Sof(C00R)=Sof(H00A)=Sof(H00B)=
 Sof(C8)=Sof(C11)=Sof(H11)=Sof(C9)=Sof(H9)=Sof(C10)=Sof(H10)=Sof(C27)=Sof(H27A)=
 Sof(H27B)=Sof(H27C)=FVAR(1)
 Sof(Br)=1-FVAR(2)
 Sof(Br1)=FVAR(2)
6.a Secondary CH2 refined with riding coordinates:
 C00R(H00A,H00B), C26(H26A,H26B)
6.b Aromatic/amide H refined with riding coordinates:
 C19(H19), C3(H3), C2(H2), C21(H21), C25(H25), C15(H15), C22(H22), C17(H17),
 C23(H23), C4(H4), C16(H16), C24(H24), C12(H12), C5(H5), C18(H18), C11(H11),
 C9(H9), C10(H10), C30(H30), C31(H31), C32(H32), C28(H28)
6.c Idealised Me refined as rotating group:
 C27(H27A,H27B,H27C), C00Y(H00C,H00D,H00E)
;
_smtbx_masks_special_details
;
A solvent mask was calculated and 19 electrons were 
found in a volume of 99A^3^ in 1 void per unit cell. 
This is consistent with the presence of 
1[CH3CN] per formula unit 
which account for 22 electrons 
per unit cell.
;
_smtbx_masks_void_probe_radius 1.2
_smtbx_masks_void_truncation_radius 1.2
_olex2_submission_special_instructions 'No special instructions were received'

loop_
_space_group_symop_operation_xyz
'x, y, z'
'-x, -y, -z'

loop_
_atom_site_label
_atom_site_type_symbol
_atom_site_fract_x
_atom_site_fract_y
_atom_site_fract_z
_atom_site_U_iso_or_equiv
_atom_site_adp_type
_atom_site_occupancy
_atom_site_site_symmetry_order
_atom_site_calc_flag
_atom_site_refinement_flags_posn
_atom_site_refinement_flags_adp
_atom_site_refinement_flags_occupancy
_atom_site_disorder_assembly
_atom_site_disorder_group
Br1 Br 0.44920(11) 1.14778(12) 0.5986(2) 0.03174(18) Uani 0.849(8) 1 d D U P A 1
Cu1 Cu 0.43214(2) 0.92638(2) 0.55373(2) 0.02712(6) Uani 1 1 d D . . . .
P1 P 0.34152(4) 0.80083(4) 0.61867(4) 0.02040(9) Uani 1 1 d . . . . .
O1 O 0.20822(13) 0.77438(12) 0.37221(12) 0.0301(3) Uani 1 1 d . . . . .
O2 O 0.1250(3) 0.5033(4) -0.0684(4) 0.0324(2) Uani 0.554(6) 1 d D U P B 1
C1 C 0.32863(15) 0.63315(15) 0.51888(16) 0.0217(3) Uani 1 1 d . . . . .
N007 N 0.2288(4) 0.6437(4) 0.1868(4) 0.0324(2) Uani 0.554(6) 1 d D U P B 1
C14 C 0.42656(16) 0.81511(15) 0.78855(15) 0.0227(3) Uani 1 1 d . . . . .
C19 C 0.55829(17) 0.86922(17) 0.85162(18) 0.0297(4) Uani 1 1 d . . . . .
H19 H 0.602113 0.895656 0.805242 0.036 Uiso 1 1 calc R . . . .
C20 C 0.17478(15) 0.81202(15) 0.60883(15) 0.0212(3) Uani 1 1 d . . . . .
C6 C 0.28113(16) 0.58562(16) 0.37912(16) 0.0253(3) Uani 1 1 d . . . . .
C3 C 0.36604(17) 0.42381(17) 0.5084(2) 0.0301(4) Uani 1 1 d . . . . .
H3 H 0.395695 0.369070 0.552496 0.036 Uiso 1 1 calc R . . . .
C2 C 0.37179(16) 0.55020(16) 0.58109(17) 0.0250(3) Uani 1 1 d . . . . .
H2 H 0.405674 0.581158 0.674891 0.030 Uiso 1 1 calc R . . . .
C21 C 0.08248(16) 0.70526(16) 0.57140(16) 0.0256(3) Uani 1 1 d . . . . .
H21 H 0.106727 0.624531 0.553388 0.031 Uiso 1 1 calc R . . . .
C25 C 0.13719(17) 0.92943(17) 0.63447(17) 0.0281(3) Uani 1 1 d . . . . .
H25 H 0.198804 1.002556 0.659073 0.034 Uiso 1 1 calc R . . . .
C13 C 0.1189(9) 0.6297(5) -0.0344(6) 0.0324(2) Uani 0.554(6) 1 d D U P B 1
C7 C 0.23257(16) 0.67334(18) 0.31159(16) 0.0273(3) Uani 1 1 d D . . . .
C15 C 0.36366(18) 0.77900(18) 0.85952(17) 0.0297(4) Uani 1 1 d . . . . .
H15 H 0.273666 0.742421 0.818184 0.036 Uiso 1 1 calc R . . . .
C22 C -0.04486(17) 0.71653(19) 0.56036(18) 0.0315(4) Uani 1 1 d . . . . .
H22 H -0.107017 0.643479 0.534752 0.038 Uiso 1 1 calc R . . . .
C17 C 0.5629(2) 0.84856(19) 1.05097(18) 0.0364(4) Uani 1 1 d . . . . .
H17 H 0.609440 0.859551 1.140008 0.044 Uiso 1 1 calc R . . . .
C23 C -0.08126(17) 0.8340(2) 0.58661(18) 0.0323(4) Uani 1 1 d . . . . .
H23 H -0.168195 0.841424 0.578796 0.039 Uiso 1 1 calc R . . . .
C4 C 0.31702(19) 0.37734(17) 0.3715(2) 0.0337(4) Uani 1 1 d . . . . .
H4 H 0.312154 0.290555 0.321621 0.040 Uiso 1 1 calc R . . . .
C16 C 0.4319(2) 0.79623(19) 0.99042(18) 0.0350(4) Uani 1 1 d . . . . .
H16 H 0.388255 0.771942 1.038111 0.042 Uiso 1 1 calc R . . . .
C24 C 0.00995(19) 0.94069(19) 0.62437(19) 0.0332(4) Uani 1 1 d . . . . .
H24 H -0.014377 1.021398 0.643318 0.040 Uiso 1 1 calc R . . . .
C12 C 0.0643(6) 0.6867(4) -0.1237(5) 0.0324(2) Uani 0.554(6) 1 d D U P B 1
H12 H 0.026396 0.636732 -0.215867 0.039 Uiso 0.554(6) 1 calc R . P B 1
C5 C 0.27515(18) 0.45763(18) 0.30755(18) 0.0314(4) Uani 1 1 d . . . . .
H5 H 0.241880 0.425302 0.213688 0.038 Uiso 1 1 calc R . . . .
C00R C 0.1046(4) 0.4268(5) -0.2020(5) 0.0324(2) Uani 0.554(6) 1 d D U P B 1
H00A H 0.146992 0.474779 -0.238269 0.039 Uiso 0.554(6) 1 calc R . P B 1
H00B H 0.010291 0.402950 -0.256647 0.039 Uiso 0.554(6) 1 calc R . P B 1
C18 C 0.62650(19) 0.8850(2) 0.9821(2) 0.0381(4) Uani 1 1 d . . . . .
H18 H 0.716691 0.920758 1.023821 0.046 Uiso 1 1 calc R . . . .
C8 C 0.1725(5) 0.7065(4) 0.1027(4) 0.0324(2) Uani 0.554(6) 1 d D U P B 1
C11 C 0.0655(4) 0.8162(4) -0.0773(4) 0.0324(2) Uani 0.554(6) 1 d D U P B 1
H11 H 0.029279 0.854006 -0.138539 0.039 Uiso 0.554(6) 1 calc R . P B 1
C9 C 0.1725(4) 0.8362(4) 0.1461(4) 0.0324(2) Uani 0.554(6) 1 d D U P B 1
H9 H 0.209558 0.887859 0.237946 0.039 Uiso 0.554(6) 1 calc R . P B 1
C10 C 0.1182(5) 0.8900(4) 0.0552(4) 0.0324(2) Uani 0.554(6) 1 d D U P B 1
H10 H 0.117792 0.978158 0.085186 0.039 Uiso 0.554(6) 1 calc R . P B 1
C27 C 0.1665(5) 0.2990(4) -0.2065(4) 0.0324(2) Uani 0.554(6) 1 d D U P B 1
H27A H 0.150696 0.244934 -0.298354 0.049 Uiso 0.554(6) 1 calc GR . P B 1
H27B H 0.125376 0.252829 -0.168960 0.049 Uiso 0.554(6) 1 calc GR . P B 1
H27C H 0.260431 0.323143 -0.154883 0.049 Uiso 0.554(6) 1 calc GR . P B 1
N1 N 0.2009(5) 0.6233(5) 0.1783(5) 0.0324(2) Uani 0.446(6) 1 d D U P B 2
C29 C 0.1504(6) 0.6867(5) 0.0929(5) 0.0324(2) Uani 0.446(6) 1 d D U P B 2
C30 C 0.1329(5) 0.8109(5) 0.1342(5) 0.0324(2) Uani 0.446(6) 1 d D U P B 2
H30 H 0.158697 0.861636 0.225737 0.039 Uiso 0.446(6) 1 calc R . P B 2
C31 C 0.0762(6) 0.8611(5) 0.0387(5) 0.0324(2) Uani 0.446(6) 1 d D U P B 2
H31 H 0.064568 0.946554 0.065591 0.039 Uiso 0.446(6) 1 calc R . P B 2
C32 C 0.0373(5) 0.7849(5) -0.0955(5) 0.0324(2) Uani 0.446(6) 1 d D U P B 2
H32 H -0.004925 0.817376 -0.159950 0.039 Uiso 0.446(6) 1 calc R . P B 2
C28 C 0.0598(7) 0.6619(5) -0.1352(6) 0.0324(2) Uani 0.446(6) 1 d D U P B 2
H28 H 0.035573 0.611022 -0.226438 0.039 Uiso 0.446(6) 1 calc R . P B 2
C33 C 0.1174(11) 0.6144(6) -0.0416(7) 0.0324(2) Uani 0.446(6) 1 d D U P B 2
O0 O 0.1507(4) 0.4975(5) -0.0667(5) 0.0324(2) Uani 0.446(6) 1 d D U P B 2
C26 C 0.1292(5) 0.4214(6) -0.2033(6) 0.0324(2) Uani 0.446(6) 1 d D U P B 2
H26A H 0.047235 0.431060 -0.264613 0.039 Uiso 0.446(6) 1 calc R . P B 2
H26B H 0.202372 0.444173 -0.226335 0.039 Uiso 0.446(6) 1 calc R . P B 2
C00Y C 0.1218(6) 0.2990(4) -0.2064(4) 0.0324(2) Uani 0.446(6) 1 d D U P B 2
H00C H 0.099192 0.238269 -0.297450 0.049 Uiso 0.446(6) 1 calc GR . P B 2
H00D H 0.054915 0.282239 -0.174031 0.049 Uiso 0.446(6) 1 calc GR . P B 2
H00E H 0.206146 0.290285 -0.150050 0.049 Uiso 0.446(6) 1 calc GR . P B 2
Br Br 0.4317(5) 1.1297(4) 0.5637(7) 0.03174(18) Uani 0.151(8) 1 d D U P A 2
H007 H 0.240(3) 0.551(2) 0.141(3) 0.093(12) Uiso 1 1 d D . . . .

loop_
_atom_site_aniso_label
_atom_site_aniso_U_11
_atom_site_aniso_U_22
_atom_site_aniso_U_33
_atom_site_aniso_U_23
_atom_site_aniso_U_13
_atom_site_aniso_U_12
Br1 0.0396(2) 0.0296(2) 0.0416(5) 0.0205(3) 0.0260(3) 0.01352(18)
Cu1 0.02532(11) 0.03032(12) 0.03099(12) 0.01832(9) 0.01051(9) 0.00314(8)
P1 0.01959(18) 0.02214(19) 0.02043(18) 0.00960(15) 0.00752(14) 0.00256(14)
O1 0.0353(7) 0.0346(7) 0.0229(6) 0.0119(5) 0.0126(5) 0.0114(5)
O2 0.0317(6) 0.0399(5) 0.0245(3) 0.0118(3) 0.0099(4) 0.0087(4)
C1 0.0186(7) 0.0233(7) 0.0243(7) 0.0092(6) 0.0097(6) 0.0039(6)
N007 0.0317(6) 0.0399(5) 0.0245(3) 0.0118(3) 0.0099(4) 0.0087(4)
C14 0.0229(7) 0.0228(7) 0.0209(7) 0.0081(6) 0.0066(6) 0.0060(6)
C19 0.0257(8) 0.0306(9) 0.0281(8) 0.0085(7) 0.0080(7) 0.0033(7)
C20 0.0202(7) 0.0269(8) 0.0177(7) 0.0104(6) 0.0070(6) 0.0048(6)
C6 0.0217(7) 0.0311(8) 0.0237(8) 0.0093(6) 0.0106(6) 0.0060(6)
C3 0.0270(8) 0.0268(8) 0.0440(10) 0.0175(7) 0.0185(8) 0.0058(7)
C2 0.0243(8) 0.0250(8) 0.0290(8) 0.0130(6) 0.0114(6) 0.0033(6)
C21 0.0237(8) 0.0287(8) 0.0258(8) 0.0112(6) 0.0107(6) 0.0043(6)
C25 0.0269(8) 0.0280(8) 0.0286(8) 0.0124(7) 0.0080(7) 0.0057(7)
C13 0.0317(6) 0.0399(5) 0.0245(3) 0.0118(3) 0.0099(4) 0.0087(4)
C7 0.0232(8) 0.0374(9) 0.0209(7) 0.0104(7) 0.0086(6) 0.0085(7)
C15 0.0289(8) 0.0350(9) 0.0264(8) 0.0152(7) 0.0089(7) 0.0051(7)
C22 0.0241(8) 0.0403(10) 0.0292(9) 0.0135(7) 0.0100(7) 0.0011(7)
C17 0.0412(10) 0.0367(10) 0.0224(8) 0.0096(7) 0.0029(7) 0.0124(8)
C23 0.0225(8) 0.0513(11) 0.0280(8) 0.0190(8) 0.0109(7) 0.0124(8)
C4 0.0330(9) 0.0245(8) 0.0440(10) 0.0062(7) 0.0230(8) 0.0026(7)
C16 0.0437(11) 0.0394(10) 0.0262(9) 0.0168(8) 0.0135(8) 0.0113(8)
C24 0.0351(10) 0.0380(10) 0.0325(9) 0.0172(8) 0.0148(8) 0.0182(8)
C12 0.0317(6) 0.0399(5) 0.0245(3) 0.0118(3) 0.0099(4) 0.0087(4)
C5 0.0299(9) 0.0319(9) 0.0285(8) 0.0047(7) 0.0143(7) 0.0021(7)
C00R 0.0317(6) 0.0399(5) 0.0245(3) 0.0118(3) 0.0099(4) 0.0087(4)
C18 0.0275(9) 0.0400(10) 0.0320(9) 0.0077(8) 0.0006(7) 0.0039(8)
C8 0.0317(6) 0.0399(5) 0.0245(3) 0.0118(3) 0.0099(4) 0.0087(4)
C11 0.0317(6) 0.0399(5) 0.0245(3) 0.0118(3) 0.0099(4) 0.0087(4)
C9 0.0317(6) 0.0399(5) 0.0245(3) 0.0118(3) 0.0099(4) 0.0087(4)
C10 0.0317(6) 0.0399(5) 0.0245(3) 0.0118(3) 0.0099(4) 0.0087(4)
C27 0.0317(6) 0.0399(5) 0.0245(3) 0.0118(3) 0.0099(4) 0.0087(4)
N1 0.0317(6) 0.0399(5) 0.0245(3) 0.0118(3) 0.0099(4) 0.0087(4)
C29 0.0317(6) 0.0399(5) 0.0245(3) 0.0118(3) 0.0099(4) 0.0087(4)
C30 0.0317(6) 0.0399(5) 0.0245(3) 0.0118(3) 0.0099(4) 0.0087(4)
C31 0.0317(6) 0.0399(5) 0.0245(3) 0.0118(3) 0.0099(4) 0.0087(4)
C32 0.0317(6) 0.0399(5) 0.0245(3) 0.0118(3) 0.0099(4) 0.0087(4)
C28 0.0317(6) 0.0399(5) 0.0245(3) 0.0118(3) 0.0099(4) 0.0087(4)
C33 0.0317(6) 0.0399(5) 0.0245(3) 0.0118(3) 0.0099(4) 0.0087(4)
O0 0.0317(6) 0.0399(5) 0.0245(3) 0.0118(3) 0.0099(4) 0.0087(4)
C26 0.0317(6) 0.0399(5) 0.0245(3) 0.0118(3) 0.0099(4) 0.0087(4)
C00Y 0.0317(6) 0.0399(5) 0.0245(3) 0.0118(3) 0.0099(4) 0.0087(4)
Br 0.0396(2) 0.0296(2) 0.0416(5) 0.0205(3) 0.0260(3) 0.01352(18)

loop_
_atom_type_symbol
_atom_type_description
_atom_type_scat_dispersion_real
_atom_type_scat_dispersion_imag
_atom_type_scat_source
C C 0.0033 0.0016 'International Tables Vol C Tables 4.2.6.8 and 6.1.1.4'
H H 0.0000 0.0000 'International Tables Vol C Tables 4.2.6.8 and 6.1.1.4'
Br Br -0.2901 2.4595 'International Tables Vol C Tables 4.2.6.8 and 6.1.1.4'
Cu Cu 0.3201 1.2651 'International Tables Vol C Tables 4.2.6.8 and 6.1.1.4'
N N 0.0061 0.0033 'International Tables Vol C Tables 4.2.6.8 and 6.1.1.4'
O O 0.0106 0.0060 'International Tables Vol C Tables 4.2.6.8 and 6.1.1.4'
P P 0.1023 0.0942 'International Tables Vol C Tables 4.2.6.8 and 6.1.1.4'

loop_
_geom_angle_atom_site_label_1
_geom_angle_atom_site_label_2
_geom_angle_atom_site_label_3
_geom_angle
_geom_angle_site_symmetry_1
_geom_angle_site_symmetry_3
_geom_angle_publ_flag
Cu1 Br1 Cu1 76.80(4) . 2_676 ?
Br1 Cu1 Br1 103.20(4) . 2_676 ?
Br1 Cu1 Cu1 50.092(19) 2_676 2_676 ?
Br1 Cu1 Cu1 53.11(3) . 2_676 ?
P1 Cu1 Br1 133.51(3) . . ?
P1 Cu1 Br1 123.29(2) . 2_676 ?
P1 Cu1 Cu1 173.382(18) . 2_676 ?
P1 Cu1 Br 137.07(10) . . ?
P1 Cu1 Br 124.93(8) . 2_676 ?
Br Cu1 Br 97.98(13) . 2_676 ?
C1 P1 Cu1 111.98(5) . . ?
C14 P1 Cu1 116.33(6) . . ?
C14 P1 C1 103.69(7) . . ?
C14 P1 C20 103.06(7) . . ?
C20 P1 Cu1 116.86(5) . . ?
C20 P1 C1 103.26(7) . . ?
C13 O2 C00R 119.0(4) . . ?
C6 C1 P1 121.55(13) . . ?
C2 C1 P1 120.00(12) . . ?
C2 C1 C6 118.39(15) . . ?
C7 N007 C8 126.1(4) . . ?
C7 N007 H007 114(2) . . ?
C8 N007 H007 116(2) . . ?
C19 C14 P1 118.54(13) . . ?
C19 C14 C15 118.64(15) . . ?
C15 C14 P1 122.76(13) . . ?
C14 C19 H19 119.7 . . ?
C14 C19 C18 120.63(17) . . ?
C18 C19 H19 119.7 . . ?
C21 C20 P1 121.86(13) . . ?
C25 C20 P1 119.19(12) . . ?
C25 C20 C21 118.91(15) . . ?
C1 C6 C7 118.72(15) . . ?
C5 C6 C1 119.44(16) . . ?
C5 C6 C7 121.77(16) . . ?
C2 C3 H3 120.0 . . ?
C4 C3 H3 120.0 . . ?
C4 C3 C2 120.00(17) . . ?
C1 C2 H2 119.4 . . ?
C3 C2 C1 121.30(16) . . ?
C3 C2 H2 119.4 . . ?
C20 C21 H21 119.8 . . ?
C22 C21 C20 120.39(16) . . ?
C22 C21 H21 119.8 . . ?
C20 C25 H25 119.7 . . ?
C20 C25 C24 120.62(17) . . ?
C24 C25 H25 119.7 . . ?
O2 C13 C12 125.5(4) . . ?
O2 C13 C8 115.9(5) . . ?
C12 C13 C8 118.6(4) . . ?
O1 C7 N007 121.1(2) . . ?
O1 C7 C6 120.35(15) . . ?
O1 C7 N1 124.2(3) . . ?
N007 C7 C6 118.3(2) . . ?
N1 C7 C6 114.7(3) . . ?
C14 C15 H15 119.7 . . ?
C16 C15 C14 120.50(17) . . ?
C16 C15 H15 119.7 . . ?
C21 C22 H22 119.9 . . ?
C23 C22 C21 120.28(17) . . ?
C23 C22 H22 119.9 . . ?
C16 C17 H17 120.0 . . ?
C16 C17 C18 120.07(17) . . ?
C18 C17 H17 120.0 . . ?
C22 C23 H23 120.1 . . ?
C22 C23 C24 119.72(17) . . ?
C24 C23 H23 120.1 . . ?
C3 C4 H4 120.1 . . ?
C5 C4 C3 119.89(17) . . ?
C5 C4 H4 120.1 . . ?
C15 C16 H16 119.9 . . ?
C17 C16 C15 120.12(18) . . ?
C17 C16 H16 119.9 . . ?
C25 C24 H24 120.0 . . ?
C23 C24 C25 120.07(17) . . ?
C23 C24 H24 120.0 . . ?
C13 C12 H12 119.9 . . ?
C11 C12 C13 120.2(4) . . ?
C11 C12 H12 119.9 . . ?
C6 C5 H5 119.5 . . ?
C4 C5 C6 120.97(17) . . ?
C4 C5 H5 119.5 . . ?
O2 C00R H00A 109.9 . . ?
O2 C00R H00B 109.9 . . ?
O2 C00R C27 109.1(3) . . ?
H00A C00R H00B 108.3 . . ?
C27 C00R H00A 109.9 . . ?
C27 C00R H00B 109.9 . . ?
C19 C18 H18 120.0 . . ?
C17 C18 C19 120.03(18) . . ?
C17 C18 H18 120.0 . . ?
N007 C8 C13 115.6(4) . . ?
C9 C8 N007 124.4(4) . . ?
C9 C8 C13 119.9(4) . . ?
C12 C11 H11 119.5 . . ?
C10 C11 C12 121.0(4) . . ?
C10 C11 H11 119.5 . . ?
C8 C9 H9 119.9 . . ?
C10 C9 C8 120.1(3) . . ?
C10 C9 H9 119.9 . . ?
C11 C10 C9 120.2(4) . . ?
C11 C10 H10 119.9 . . ?
C9 C10 H10 119.9 . . ?
C00R C27 H27A 109.5 . . ?
C00R C27 H27B 109.5 . . ?
C00R C27 H27C 109.5 . . ?
H27A C27 H27B 109.5 . . ?
H27A C27 H27C 109.5 . . ?
H27B C27 H27C 109.5 . . ?
C7 N1 C29 125.1(4) . . ?
C7 N1 H007 118(2) . . ?
C29 N1 H007 114(2) . . ?
C30 C29 N1 124.7(5) . . ?
C30 C29 C33 120.0(5) . . ?
C33 C29 N1 115.3(5) . . ?
C29 C30 H30 120.4 . . ?
C29 C30 C31 119.1(4) . . ?
C31 C30 H30 120.4 . . ?
C30 C31 H31 120.1 . . ?
C32 C31 C30 119.8(4) . . ?
C32 C31 H31 120.1 . . ?
C31 C32 H32 119.8 . . ?
C28 C32 C31 120.4(5) . . ?
C28 C32 H32 119.8 . . ?
C32 C28 H28 120.3 . . ?
C33 C28 C32 119.5(5) . . ?
C33 C28 H28 120.3 . . ?
C28 C33 C29 121.0(5) . . ?
O0 C33 C29 113.5(6) . . ?
O0 C33 C28 125.4(6) . . ?
C33 O0 C26 116.5(5) . . ?
O0 C26 H26A 111.2 . . ?
O0 C26 H26B 111.2 . . ?
H26A C26 H26B 109.1 . . ?
C00Y C26 O0 102.7(5) . . ?
C00Y C26 H26A 111.2 . . ?
C00Y C26 H26B 111.2 . . ?
C26 C00Y H00C 109.5 . . ?
C26 C00Y H00D 109.5 . . ?
C26 C00Y H00E 109.5 . . ?
H00C C00Y H00D 109.5 . . ?
H00C C00Y H00E 109.5 . . ?
H00D C00Y H00E 109.5 . . ?
Cu1 Br Cu1 82.02(13) . 2_676 ?

loop_
_geom_bond_atom_site_label_1
_geom_bond_atom_site_label_2
_geom_bond_distance
_geom_bond_site_symmetry_2
_geom_bond_publ_flag
Br1 Cu1 2.3964(10) . ?
Br1 Cu1 2.4986(13) 2_676 ?
Cu1 Cu1 3.0416(5) 2_676 ?
Cu1 P1 2.1966(5) . ?
Cu1 Br 2.301(3) . ?
Cu1 Br 2.334(4) 2_676 ?
P1 C1 1.8373(17) . ?
P1 C14 1.8289(17) . ?
P1 C20 1.8307(16) . ?
O1 C7 1.226(2) . ?
O2 C13 1.377(6) . ?
O2 C00R 1.427(5) . ?
C1 C6 1.415(2) . ?
C1 C2 1.401(2) . ?
N007 C7 1.359(4) . ?
N007 C8 1.416(5) . ?
N007 H007 1.045(15) . ?
C14 C19 1.392(2) . ?
C14 C15 1.398(2) . ?
C19 H19 0.9500 . ?
C19 C18 1.394(3) . ?
C20 C21 1.398(2) . ?
C20 C25 1.393(2) . ?
C6 C7 1.501(2) . ?
C6 C5 1.399(2) . ?
C3 H3 0.9500 . ?
C3 C2 1.387(2) . ?
C3 C4 1.386(3) . ?
C2 H2 0.9500 . ?
C21 H21 0.9500 . ?
C21 C22 1.393(2) . ?
C25 H25 0.9500 . ?
C25 C24 1.395(3) . ?
C13 C12 1.405(6) . ?
C13 C8 1.417(6) . ?
C7 N1 1.363(5) . ?
C15 H15 0.9500 . ?
C15 C16 1.393(2) . ?
C22 H22 0.9500 . ?
C22 C23 1.387(3) . ?
C17 H17 0.9500 . ?
C17 C16 1.381(3) . ?
C17 C18 1.383(3) . ?
C23 H23 0.9500 . ?
C23 C24 1.389(3) . ?
C4 H4 0.9500 . ?
C4 C5 1.385(3) . ?
C16 H16 0.9500 . ?
C24 H24 0.9500 . ?
C12 H12 0.9500 . ?
C12 C11 1.392(5) . ?
C5 H5 0.9500 . ?
C00R H00A 0.9900 . ?
C00R H00B 0.9900 . ?
C00R C27 1.643(6) . ?
C18 H18 0.9500 . ?
C8 C9 1.396(5) . ?
C11 H11 0.9500 . ?
C11 C10 1.369(5) . ?
C9 H9 0.9500 . ?
C9 C10 1.392(5) . ?
C10 H10 0.9500 . ?
C27 H27A 0.9800 . ?
C27 H27B 0.9800 . ?
C27 H27C 0.9800 . ?
N1 C29 1.418(6) . ?
N1 H007 0.988(15) . ?
C29 C30 1.384(7) . ?
C29 C33 1.398(7) . ?
C30 H30 0.9500 . ?
C30 C31 1.409(6) . ?
C31 H31 0.9500 . ?
C31 C32 1.397(6) . ?
C32 H32 0.9500 . ?
C32 C28 1.389(6) . ?
C28 H28 0.9500 . ?
C28 C33 1.372(8) . ?
C33 O0 1.368(7) . ?
O0 C26 1.451(6) . ?
C26 H26A 0.9900 . ?
C26 H26B 0.9900 . ?
C26 C00Y 1.393(8) . ?
C00Y H00C 0.9800 . ?
C00Y H00D 0.9800 . ?
C00Y H00E 0.9800 . ?

loop_
_geom_torsion_atom_site_label_1
_geom_torsion_atom_site_label_2
_geom_torsion_atom_site_label_3
_geom_torsion_atom_site_label_4
_geom_torsion
_geom_torsion_site_symmetry_1
_geom_torsion_site_symmetry_2
_geom_torsion_site_symmetry_3
_geom_torsion_site_symmetry_4
_geom_torsion_publ_flag
Cu1 P1 C1 C6 -46.60(14) . . . . ?
Cu1 P1 C1 C2 130.49(12) . . . . ?
Cu1 P1 C14 C19 -20.75(15) . . . . ?
Cu1 P1 C14 C15 156.43(13) . . . . ?
Cu1 P1 C20 C21 142.11(12) . . . . ?
Cu1 P1 C20 C25 -35.42(14) . . . . ?
P1 C1 C6 C7 -3.9(2) . . . . ?
P1 C1 C6 C5 178.95(13) . . . . ?
P1 C1 C2 C3 -178.52(13) . . . . ?
P1 C14 C19 C18 178.41(15) . . . . ?
P1 C14 C15 C16 -177.58(14) . . . . ?
P1 C20 C21 C22 -177.70(13) . . . . ?
P1 C20 C25 C24 178.27(14) . . . . ?
O1 C7 N1 C29 8.2(6) . . . . ?
O2 C13 C12 C11 -179.1(7) . . . . ?
O2 C13 C8 N007 1.8(9) . . . . ?
O2 C13 C8 C9 179.0(5) . . . . ?
C1 P1 C14 C19 102.64(14) . . . . ?
C1 P1 C14 C15 -80.18(16) . . . . ?
C1 P1 C20 C21 18.72(15) . . . . ?
C1 P1 C20 C25 -158.81(13) . . . . ?
C1 C6 C7 O1 -15.5(2) . . . . ?
C1 C6 C7 N007 158.1(2) . . . . ?
C1 C6 C7 N1 173.7(3) . . . . ?
C1 C6 C5 C4 -1.1(3) . . . . ?
N007 C8 C9 C10 177.9(4) . . . . ?
C14 P1 C1 C6 -172.79(13) . . . . ?
C14 P1 C1 C2 4.29(15) . . . . ?
C14 P1 C20 C21 -89.00(14) . . . . ?
C14 P1 C20 C25 93.47(14) . . . . ?
C14 C19 C18 C17 -1.0(3) . . . . ?
C14 C15 C16 C17 -0.4(3) . . . . ?
C19 C14 C15 C16 -0.4(3) . . . . ?
C20 P1 C1 C6 79.96(14) . . . . ?
C20 P1 C1 C2 -102.95(14) . . . . ?
C20 P1 C14 C19 -149.97(14) . . . . ?
C20 P1 C14 C15 27.22(16) . . . . ?
C20 C21 C22 C23 -0.1(3) . . . . ?
C20 C25 C24 C23 -0.9(3) . . . . ?
C6 C1 C2 C3 -1.3(2) . . . . ?
C6 C7 N1 C29 178.6(4) . . . . ?
C3 C4 C5 C6 -0.2(3) . . . . ?
C2 C1 C6 C7 178.97(15) . . . . ?
C2 C1 C6 C5 1.8(2) . . . . ?
C2 C3 C4 C5 0.7(3) . . . . ?
C21 C20 C25 C24 0.7(2) . . . . ?
C21 C22 C23 C24 -0.2(3) . . . . ?
C25 C20 C21 C22 -0.2(2) . . . . ?
C13 O2 C00R C27 160.0(6) . . . . ?
C13 C12 C11 C10 -0.7(8) . . . . ?
C13 C8 C9 C10 0.9(7) . . . . ?
C7 N007 C8 C13 -148.4(5) . . . . ?
C7 N007 C8 C9 34.6(6) . . . . ?
C7 C6 C5 C4 -178.15(16) . . . . ?
C7 N1 C29 C30 3.7(8) . . . . ?
C7 N1 C29 C33 -176.2(7) . . . . ?
C15 C14 C19 C18 1.1(3) . . . . ?
C22 C23 C24 C25 0.7(3) . . . . ?
C4 C3 C2 C1 0.1(3) . . . . ?
C16 C17 C18 C19 0.2(3) . . . . ?
C12 C13 C8 N007 -178.5(6) . . . . ?
C12 C13 C8 C9 -1.3(10) . . . . ?
C12 C11 C10 C9 0.4(6) . . . . ?
C5 C6 C7 O1 161.61(17) . . . . ?
C5 C6 C7 N007 -24.8(3) . . . . ?
C5 C6 C7 N1 -9.2(3) . . . . ?
C00R O2 C13 C12 16.1(10) . . . . ?
C00R O2 C13 C8 -164.1(5) . . . . ?
C18 C17 C16 C15 0.5(3) . . . . ?
C8 N007 C7 O1 -14.2(4) . . . . ?
C8 N007 C7 C6 172.2(3) . . . . ?
C8 C13 C12 C11 1.2(10) . . . . ?
C8 C9 C10 C11 -0.5(6) . . . . ?
N1 C29 C30 C31 -177.2(4) . . . . ?
N1 C29 C33 C28 175.8(7) . . . . ?
N1 C29 C33 O0 -5.5(11) . . . . ?
C29 C30 C31 C32 0.8(7) . . . . ?
C29 C33 O0 C26 -175.1(6) . . . . ?
C30 C29 C33 C28 -4.2(12) . . . . ?
C30 C29 C33 O0 174.5(7) . . . . ?
C30 C31 C32 C28 -3.2(8) . . . . ?
C31 C32 C28 C33 1.9(10) . . . . ?
C32 C28 C33 C29 1.8(13) . . . . ?
C32 C28 C33 O0 -176.7(9) . . . . ?
C28 C33 O0 C26 3.6(13) . . . . ?
C33 C29 C30 C31 2.8(9) . . . . ?
C33 O0 C26 C00Y -157.7(8) . . . . ?

loop_
_smtbx_masks_void_nr
_smtbx_masks_void_average_x
_smtbx_masks_void_average_y
_smtbx_masks_void_average_z
_smtbx_masks_void_volume
_smtbx_masks_void_count_electrons
_smtbx_masks_void_content
1 0.500 0.500 0.000 99.3 19.0 '1 CH3CN'
